data_7043801
loop_
_publ_author_name
'Ramos, Alberto'
'Anti\~nolo, Antonio'
'Carrillo-Hermosilla, Fernando'
'Fern\'andez-Gal\'an, Rafael'
'Montero-Rama, Mar\'ia del Pilar'
'Villase\~nor, Elena'
'Rodr\'iguez-Di\'eguez, Antonio'
'Garc\'ia-Viv\'o, Daniel'

_publ_section_title
;
 Insertion reactions of small unsaturated molecules in the N--B bonds of
 boron guanidinates
;
_journal_name_full 'Dalton Trans.'
_journal_paper_doi 10.1039/C7DT02081C
_journal_year 2017
_chemical_formula_moiety 'C49 H78 B2 N4 O'
_chemical_formula_sum 'C55 H92 B2 N4 O'
_chemical_formula_weight 846.94
_space_group_crystal_system triclinic
_space_group_IT_number 2
_space_group_name_Hall '-P 1'
_space_group_name_H-M_alt 'P -1'
_symmetry_space_group_name_Hall '-P 1'
_symmetry_space_group_name_H-M 'P -1'
_atom_sites_solution_hydrogens mixed
_audit_creation_date 2017-07-07
_audit_creation_method
;
Olex2 1.2
(compiled 2017.03.28 svn.r3405 for OlexSys, GUI svn.r5337)
;
_audit_update_record
;
2017-07-07 deposited with the CCDC.
2017-07-11 downloaded from the CCDC.
;
_cell_angle_alpha 69.089(3)
_cell_angle_beta 85.835(3)
_cell_angle_gamma 75.449(4)
_cell_formula_units_Z 2
_cell_length_a 11.4481(18)
_cell_length_b 14.078(2)
_cell_length_c 16.683(2)
_cell_measurement_reflns_used 2878
_cell_measurement_temperature 100(2)
_cell_measurement_theta_max 20.73
_cell_measurement_theta_min 2.39
_cell_volume 2430.7(6)
_computing_cell_refinement 'SAINT v8.37A (Bruker, 2015)'
_computing_data_reduction 'SAINT v8.37A (Bruker, 2015)'
_computing_molecular_graphics 'Olex2 (Dolomanov et al., 2009)'
_computing_publication_material 'Olex2 (Dolomanov et al., 2009)'
_computing_structure_refinement 'XL (Sheldrick, 2008)'
_diffrn_ambient_temperature 100(2)
_diffrn_detector 'Bruker APEX2 area detector'
_diffrn_detector_area_resol_mean 7.9
_diffrn_detector_type 'CCD area detector'
_diffrn_measured_fraction_theta_full 0.988
_diffrn_measured_fraction_theta_max 0.988
_diffrn_measurement_device 'three-circle diffractometer'
_diffrn_measurement_device_type 'Bruker D8 Venture'
_diffrn_measurement_method '\f and \w scans'
_diffrn_radiation_monochromator 'mirror optics'
_diffrn_radiation_probe x-ray
_diffrn_radiation_type MoK\a
_diffrn_radiation_wavelength 0.71069
_diffrn_reflns_av_R_equivalents 0.1071
_diffrn_reflns_av_unetI/netI 0.0815
_diffrn_reflns_Laue_measured_fraction_full 0.988
_diffrn_reflns_Laue_measured_fraction_max 0.988
_diffrn_reflns_limit_h_max 11
_diffrn_reflns_limit_h_min -11
_diffrn_reflns_limit_k_max 14
_diffrn_reflns_limit_k_min -14
_diffrn_reflns_limit_l_max 16
_diffrn_reflns_limit_l_min -16
_diffrn_reflns_number 21112
_diffrn_reflns_point_group_measured_fraction_full 0.988
_diffrn_reflns_point_group_measured_fraction_max 0.988
_diffrn_reflns_theta_full 21.003
_diffrn_reflns_theta_max 21.003
_diffrn_reflns_theta_min 2.235
_diffrn_source 'fine-focus sealed tube'
_diffrn_source_type 'Incoatec I\ms'
_diffrn_standards_number 0
_exptl_absorpt_coefficient_mu 0.067
_exptl_absorpt_correction_T_max 0.7446
_exptl_absorpt_correction_T_min 0.6804
_exptl_absorpt_correction_type multi-scan
_exptl_absorpt_process_details
'SADABS-2014/5 (Bruker,2014/5) was used for absorption correction. wR2(int) was 0.0758 before and 0.0648 after correction. The Ratio of minimum to maximum transmission is 0.9138. The \l/2 correction factor is 0.00150.'
_exptl_crystal_colour white
_exptl_crystal_density_diffrn 1.157
_exptl_crystal_description prismatic
_exptl_crystal_F_000 936
_exptl_crystal_size_max 0.22
_exptl_crystal_size_mid 0.14
_exptl_crystal_size_min 0.14
_refine_diff_density_max 0.307
_refine_diff_density_min -0.296
_refine_diff_density_rms 0.057
_refine_ls_extinction_method none
_refine_ls_goodness_of_fit_ref 1.073
_refine_ls_hydrogen_treatment constr
_refine_ls_matrix_type full
_refine_ls_number_parameters 513
_refine_ls_number_reflns 5162
_refine_ls_number_restraints 0
_refine_ls_restrained_S_all 1.073
_refine_ls_R_factor_all 0.1068
_refine_ls_R_factor_gt 0.0586
_refine_ls_shift/su_max 0.000
_refine_ls_shift/su_mean 0.000
_refine_ls_structure_factor_coef Fsqd
_refine_ls_weighting_details 'w=1/[\s^2^(Fo^2^)+(0.0781P)^2^+0.5111P] where P=(Fo^2^+2Fc^2^)/3'
_refine_ls_weighting_scheme calc
_refine_ls_wR_factor_gt 0.1420
_refine_ls_wR_factor_ref 0.1629
_reflns_Friedel_coverage 0.000
_reflns_number_gt 3342
_reflns_number_total 5162
_reflns_threshold_expression 'I > 2\s(I)'
_cod_data_source_file c7dt02081c3.cif
_cod_data_source_block Compound10
_cod_database_code 7043801
_shelx_shelxl_version_number 2014/7
_shelx_space_group_comment
;
The symmetry employed for this shelxl refinement is uniquely defined
by the following loop, which should always be used as a source of
symmetry information in preference to the above space-group names.
They are only intended as comments.
;
_olex2_refinement_description
;
1. Fixed Uiso
 At 1.2 times of:
  All C(H) groups, All C(H,H) groups
 At 1.5 times of:
  All C(H,H,H) groups
2.a Rotating group:
 C22(H22A,H22B,H22C), C23(H23A,H23B,H23C), C24(H24A,H24B,H24C), C38(H38A,H38B,
 H38C), C39(H39A,H39B,H39C), C41(H41A,H41B,H41C), C42(H42A,H42B,H42C), C49(H49A,
 H49B,H49C)
2.b Ternary CH refined with riding coordinates:
 C3(H3), C9(H9), C25(H25), C31(H31), C37(H37), C40(H40)
2.c Secondary CH2 refined with riding coordinates:
 C4(H4A,H4B), C5(H5A,H5B), C6(H6A,H6B), C7(H7A,H7B), C8(H8A,H8B), C10(H10A,
 H10B), C11(H11A,H11B), C12(H12A,H12B), C13(H13A,H13B), C14(H14A,H14B),
 C26(H26A,H26B), C27(H27A,H27B), C28(H28A,H28B), C29(H29A,H29B), C30(H30A,H30B),
  C32(H32A,H32B), C33(H33A,H33B), C34(H34A,H34B), C35(H35A,H35B), C36(H36A,H36B)
2.d Aromatic/amide H refined with riding coordinates:
 C16(H16), C17(H17), C19(H19), C20(H20), C44(H44), C45(H45), C47(H47), C48(H48)
;
_olex2_submission_special_instructions 'No special instructions were received'

loop_
_space_group_symop_operation_xyz
'x, y, z'
'-x, -y, -z'

loop_
_atom_site_label
_atom_site_type_symbol
_atom_site_fract_x
_atom_site_fract_y
_atom_site_fract_z
_atom_site_U_iso_or_equiv
_atom_site_adp_type
_atom_site_occupancy
_atom_site_site_symmetry_order
_atom_site_calc_flag
_atom_site_refinement_flags_posn
C1 C 0.3113(4) 0.5892(3) 0.7788(3) 0.0211(10) Uani 1 1 d .
C2 C 0.3663(4) 0.4077(3) 0.8248(3) 0.0219(11) Uani 1 1 d .
C3 C 0.3280(4) 0.4111(3) 0.6655(2) 0.0229(11) Uani 1 1 d .
H3 H 0.3545 0.3344 0.6861 0.027 Uiso 1 1 calc R
C4 C 0.3525(4) 0.4466(3) 0.5684(2) 0.0266(11) Uani 1 1 d .
H4A H 0.3273 0.5224 0.5437 0.032 Uiso 1 1 calc R
H4B H 0.4385 0.4258 0.5597 0.032 Uiso 1 1 calc R
C5 C 0.2859(4) 0.3994(3) 0.5226(3) 0.0334(12) Uani 1 1 d .
H5A H 0.3168 0.3239 0.5434 0.040 Uiso 1 1 calc R
H5B H 0.3011 0.4258 0.4616 0.040 Uiso 1 1 calc R
C6 C 0.1507(4) 0.4254(4) 0.5367(3) 0.0452(14) Uani 1 1 d .
H6A H 0.1120 0.3900 0.5100 0.054 Uiso 1 1 calc R
H6B H 0.1178 0.5003 0.5101 0.054 Uiso 1 1 calc R
C7 C 0.1242(4) 0.3910(4) 0.6327(3) 0.0386(13) Uani 1 1 d .
H7A H 0.0382 0.4139 0.6403 0.046 Uiso 1 1 calc R
H7B H 0.1467 0.3151 0.6574 0.046 Uiso 1 1 calc R
C8 C 0.1912(4) 0.4351(3) 0.6799(3) 0.0291(11) Uani 1 1 d .
H8A H 0.1766 0.4063 0.7408 0.035 Uiso 1 1 calc R
H8B H 0.1596 0.5104 0.6612 0.035 Uiso 1 1 calc R
C9 C 0.5491(4) 0.4269(3) 0.7104(3) 0.0226(11) Uani 1 1 d .
H9 H 0.5610 0.4808 0.6560 0.027 Uiso 1 1 calc R
C10 C 0.6179(4) 0.4419(3) 0.7796(3) 0.0311(12) Uani 1 1 d .
H10A H 0.5840 0.5115 0.7814 0.037 Uiso 1 1 calc R
H10B H 0.6056 0.3917 0.8352 0.037 Uiso 1 1 calc R
C11 C 0.7539(4) 0.4281(3) 0.7643(3) 0.0390(13) Uani 1 1 d .
H11A H 0.7676 0.4833 0.7123 0.047 Uiso 1 1 calc R
H11B H 0.7926 0.4335 0.8118 0.047 Uiso 1 1 calc R
C12 C 0.8087(4) 0.3222(3) 0.7559(3) 0.0378(13) Uani 1 1 d .
H12A H 0.8939 0.3157 0.7438 0.045 Uiso 1 1 calc R
H12B H 0.8010 0.2671 0.8097 0.045 Uiso 1 1 calc R
C13 C 0.7466(4) 0.3095(3) 0.6848(3) 0.0333(12) Uani 1 1 d .
H13A H 0.7823 0.2410 0.6812 0.040 Uiso 1 1 calc R
H13B H 0.7584 0.3620 0.6305 0.040 Uiso 1 1 calc R
C14 C 0.6109(4) 0.3209(3) 0.7010(3) 0.0255(11) Uani 1 1 d .
H14A H 0.5993 0.2647 0.7529 0.031 Uiso 1 1 calc R
H14B H 0.5731 0.3144 0.6537 0.031 Uiso 1 1 calc R
C15 C 0.3643(4) 0.6590(3) 0.6305(2) 0.0205(11) Uani 1 1 d .
C16 C 0.4692(4) 0.6925(3) 0.6127(3) 0.0259(11) Uani 1 1 d .
H16 H 0.5352 0.6592 0.6502 0.031 Uiso 1 1 calc R
C17 C 0.4760(4) 0.7765(3) 0.5384(3) 0.0259(11) Uani 1 1 d .
H17 H 0.5470 0.7994 0.5277 0.031 Uiso 1 1 calc R
C18 C 0.3811(4) 0.8276(3) 0.4793(2) 0.0193(10) Uani 1 1 d .
C19 C 0.2788(4) 0.7888(3) 0.4972(3) 0.0262(11) Uani 1 1 d .
H19 H 0.2140 0.8197 0.4584 0.031 Uiso 1 1 calc R
C20 C 0.2698(4) 0.7051(3) 0.5716(2) 0.0223(11) Uani 1 1 d .
H20 H 0.2001 0.6803 0.5816 0.027 Uiso 1 1 calc R
C21 C 0.3873(4) 0.9261(3) 0.4026(2) 0.0211(10) Uani 1 1 d .
C22 C 0.5158(4) 0.9196(4) 0.3674(3) 0.0402(13) Uani 1 1 d .
H22A H 0.5697 0.9154 0.4106 0.060 Uiso 1 1 d GR
H22B H 0.5162 0.9811 0.3179 0.060 Uiso 1 1 d GR
H22C H 0.5416 0.8585 0.3515 0.060 Uiso 1 1 d GR
C23 C 0.3039(4) 0.9462(3) 0.3288(3) 0.0385(13) Uani 1 1 d .
H23A H 0.3250 0.8880 0.3089 0.058 Uiso 1 1 d GR
H23B H 0.3119 1.0088 0.2828 0.058 Uiso 1 1 d GR
H23C H 0.2220 0.9547 0.3478 0.058 Uiso 1 1 d GR
C24 C 0.3495(4) 1.0196(3) 0.4337(3) 0.0395(13) Uani 1 1 d .
H24A H 0.2652 1.0307 0.4467 0.059 Uiso 1 1 d GR
H24B H 0.3639 1.0812 0.3894 0.059 Uiso 1 1 d GR
H24C H 0.3957 1.0054 0.4842 0.059 Uiso 1 1 d GR
C25 C 0.0626(4) 0.7168(3) 0.7297(2) 0.0244(11) Uani 1 1 d .
H25 H 0.1027 0.6493 0.7241 0.029 Uiso 1 1 calc R
C26 C -0.0177(4) 0.7823(3) 0.6480(3) 0.0263(11) Uani 1 1 d .
H26A H -0.0609 0.8489 0.6526 0.032 Uiso 1 1 calc R
H26B H 0.0332 0.7966 0.5982 0.032 Uiso 1 1 calc R
C27 C -0.1075(4) 0.7254(3) 0.6360(3) 0.0376(13) Uani 1 1 d .
H27A H -0.0643 0.6610 0.6276 0.045 Uiso 1 1 calc R
H27B H -0.1569 0.7688 0.5851 0.045 Uiso 1 1 calc R
C28 C -0.1890(4) 0.6996(4) 0.7139(3) 0.0424(13) Uani 1 1 d .
H28A H -0.2386 0.7641 0.7188 0.051 Uiso 1 1 calc R
H28B H -0.2421 0.6596 0.7060 0.051 Uiso 1 1 calc R
C29 C -0.1144(4) 0.6370(4) 0.7953(3) 0.0402(13) Uani 1 1 d .
H29A H -0.0714 0.5693 0.7930 0.048 Uiso 1 1 calc R
H29B H -0.1674 0.6252 0.8442 0.048 Uiso 1 1 calc R
C30 C -0.0243(4) 0.6944(3) 0.8071(3) 0.0314(12) Uani 1 1 d .
H30A H 0.0227 0.6523 0.8595 0.038 Uiso 1 1 calc R
H30B H -0.0677 0.7601 0.8131 0.038 Uiso 1 1 calc R
C31 C 0.1459(4) 0.8823(3) 0.7416(3) 0.0268(11) Uani 1 1 d .
H31 H 0.2108 0.8858 0.7749 0.032 Uiso 1 1 calc R
C32 C 0.0277(4) 0.9351(3) 0.7734(3) 0.0297(12) Uani 1 1 d .
H32A H 0.0210 0.8983 0.8343 0.036 Uiso 1 1 calc R
H32B H -0.0395 0.9301 0.7441 0.036 Uiso 1 1 calc R
C33 C 0.0200(4) 1.0504(3) 0.7576(3) 0.0321(12) Uani 1 1 d .
H33A H -0.0586 1.0820 0.7748 0.039 Uiso 1 1 calc R
H33B H 0.0807 1.0550 0.7928 0.039 Uiso 1 1 calc R
C34 C 0.0388(4) 1.1105(3) 0.6643(3) 0.0363(13) Uani 1 1 d .
H34A H 0.0379 1.1821 0.6573 0.044 Uiso 1 1 calc R
H34B H -0.0266 1.1122 0.6296 0.044 Uiso 1 1 calc R
C35 C 0.1580(4) 1.0599(3) 0.6340(3) 0.0367(12) Uani 1 1 d .
H35A H 0.2236 1.0632 0.6658 0.044 Uiso 1 1 calc R
H35B H 0.1671 1.0986 0.5737 0.044 Uiso 1 1 calc R
C36 C 0.1658(4) 0.9456(3) 0.6462(3) 0.0308(12) Uani 1 1 d .
H36A H 0.2445 0.9147 0.6287 0.037 Uiso 1 1 calc R
H36B H 0.1051 0.9424 0.6102 0.037 Uiso 1 1 calc R
C37 C 0.3731(4) 0.7050(4) 0.8353(3) 0.0372(13) Uani 1 1 d .
H37 H 0.4313 0.6369 0.8574 0.045 Uiso 1 1 calc R
C38 C 0.3246(5) 0.7332(4) 0.9134(3) 0.0502(15) Uani 1 1 d .
H38A H 0.3905 0.7321 0.9464 0.075 Uiso 1 1 d GR
H38B H 0.2810 0.6833 0.9482 0.075 Uiso 1 1 d GR
H38C H 0.2715 0.8020 0.8948 0.075 Uiso 1 1 d GR
C39 C 0.4438(4) 0.7810(4) 0.7785(3) 0.0496(15) Uani 1 1 d .
H39A H 0.4695 0.7628 0.7287 0.074 Uiso 1 1 d GR
H39B H 0.5131 0.7772 0.8097 0.074 Uiso 1 1 d GR
H39C H 0.3935 0.8510 0.7611 0.074 Uiso 1 1 d GR
C40 C 0.2538(4) 0.4963(3) 0.9300(2) 0.0261(11) Uani 1 1 d .
H40 H 0.2161 0.5690 0.9247 0.031 Uiso 1 1 calc R
C41 C 0.1537(4) 0.4389(3) 0.9490(3) 0.0349(12) Uani 1 1 d .
H41A H 0.1026 0.4628 0.8990 0.052 Uiso 1 1 d GR
H41B H 0.1068 0.4524 0.9956 0.052 Uiso 1 1 d GR
H41C H 0.1883 0.3650 0.9646 0.052 Uiso 1 1 d GR
C42 C 0.3465(4) 0.4530(3) 1.0028(3) 0.0373(13) Uani 1 1 d .
H42A H 0.3772 0.3791 1.0155 0.056 Uiso 1 1 d GR
H42B H 0.3093 0.4652 1.0528 0.056 Uiso 1 1 d GR
H42C H 0.4116 0.4874 0.9860 0.056 Uiso 1 1 d GR
C43 C 0.4236(4) 0.2225(3) 0.8785(2) 0.0250(11) Uani 1 1 d .
C44 C 0.5362(4) 0.1649(3) 0.9133(3) 0.0316(12) Uani 1 1 d .
H44 H 0.5808 0.1937 0.9389 0.038 Uiso 1 1 calc R
C45 C 0.5845(4) 0.0653(3) 0.9109(3) 0.0313(12) Uani 1 1 d .
H45 H 0.6617 0.0290 0.9330 0.038 Uiso 1 1 calc R
C46 C 0.5176(4) 0.0196(3) 0.8755(3) 0.0291(12) Uani 1 1 d .
C47 C 0.4031(4) 0.0742(3) 0.8433(3) 0.0338(12) Uani 1 1 d .
H47 H 0.3569 0.0435 0.8209 0.041 Uiso 1 1 calc R
C48 C 0.3559(4) 0.1756(3) 0.8444(2) 0.0305(12) Uani 1 1 d .
H48 H 0.2788 0.2120 0.8221 0.037 Uiso 1 1 calc R
C49 C 0.6753(5) -0.1365(3) 0.9020(3) 0.0455(14) Uani 1 1 d .
H49A H 0.7323 -0.0964 0.8732 0.068 Uiso 1 1 d GR
H49B H 0.6944 -0.2017 0.8919 0.068 Uiso 1 1 d GR
H49C H 0.6792 -0.1503 0.9626 0.068 Uiso 1 1 d GR
B1 B 0.4040(5) 0.4471(4) 0.7238(3) 0.0232(12) Uani 1 1 d .
B2 B 0.1652(4) 0.7626(4) 0.7530(3) 0.0191(12) Uani 1 1 d .
N1 N 0.3537(3) 0.5725(2) 0.7087(2) 0.0198(8) Uani 1 1 d .
N2 N 0.3113(3) 0.4996(3) 0.8467(2) 0.0237(9) Uani 1 1 d .
N3 N 0.3733(3) 0.3211(3) 0.8877(2) 0.0287(9) Uani 1 1 d .
N4 N 0.2766(3) 0.6890(2) 0.78773(19) 0.0217(9) Uani 1 1 d .
O1 O 0.5564(3) -0.0789(2) 0.86994(18) 0.0379(9) Uani 1 1 d .

loop_
_atom_site_aniso_label
_atom_site_aniso_U_11
_atom_site_aniso_U_22
_atom_site_aniso_U_33
_atom_site_aniso_U_23
_atom_site_aniso_U_13
_atom_site_aniso_U_12
C1 0.019(3) 0.017(3) 0.024(3) -0.005(2) -0.004(2) 0.001(2)
C2 0.019(3) 0.016(3) 0.030(3) -0.011(2) 0.003(2) 0.002(2)
C3 0.022(3) 0.015(2) 0.025(2) -0.003(2) 0.004(2) 0.002(2)
C4 0.024(3) 0.024(3) 0.026(3) -0.009(2) -0.003(2) 0.003(2)
C5 0.033(3) 0.029(3) 0.033(3) -0.010(2) 0.000(2) -0.001(2)
C6 0.035(3) 0.052(3) 0.052(3) -0.025(3) -0.011(3) -0.003(3)
C7 0.024(3) 0.041(3) 0.046(3) -0.012(3) 0.000(2) -0.005(2)
C8 0.029(3) 0.025(3) 0.032(3) -0.009(2) 0.000(2) -0.005(2)
C9 0.025(3) 0.013(2) 0.023(2) -0.003(2) -0.001(2) 0.002(2)
C10 0.041(3) 0.019(3) 0.032(3) -0.010(2) -0.005(2) -0.001(2)
C11 0.030(3) 0.038(3) 0.050(3) -0.016(3) -0.007(2) -0.007(2)
C12 0.030(3) 0.030(3) 0.048(3) -0.009(2) -0.004(2) -0.003(2)
C13 0.028(3) 0.025(3) 0.040(3) -0.010(2) 0.006(2) 0.003(2)
C14 0.029(3) 0.019(3) 0.023(2) -0.005(2) -0.002(2) 0.000(2)
C15 0.025(3) 0.012(2) 0.020(2) -0.007(2) 0.005(2) 0.004(2)
C16 0.021(3) 0.021(3) 0.031(3) -0.006(2) -0.005(2) 0.002(2)
C17 0.026(3) 0.015(3) 0.034(3) -0.004(2) 0.000(2) -0.007(2)
C18 0.020(3) 0.015(2) 0.021(2) -0.007(2) 0.003(2) 0.000(2)
C19 0.023(3) 0.025(3) 0.022(3) 0.000(2) -0.004(2) 0.000(2)
C20 0.016(3) 0.021(3) 0.027(3) -0.006(2) 0.000(2) -0.002(2)
C21 0.024(3) 0.016(2) 0.021(2) -0.002(2) -0.002(2) -0.004(2)
C22 0.039(3) 0.042(3) 0.029(3) -0.001(2) 0.006(2) -0.009(3)
C23 0.051(3) 0.027(3) 0.031(3) 0.001(2) -0.005(2) -0.013(3)
C24 0.059(4) 0.018(3) 0.033(3) -0.001(2) -0.006(3) -0.005(2)
C25 0.024(3) 0.018(2) 0.025(2) -0.006(2) 0.005(2) 0.001(2)
C26 0.019(3) 0.024(3) 0.032(3) -0.008(2) -0.003(2) 0.001(2)
C27 0.042(3) 0.024(3) 0.043(3) -0.011(2) -0.017(3) 0.001(2)
C28 0.031(3) 0.034(3) 0.058(3) -0.010(3) -0.009(3) -0.009(2)
C29 0.030(3) 0.034(3) 0.047(3) -0.001(3) -0.004(3) -0.011(3)
C30 0.031(3) 0.024(3) 0.033(3) -0.004(2) 0.002(2) -0.004(2)
C31 0.022(3) 0.021(3) 0.031(3) -0.008(2) -0.001(2) 0.004(2)
C32 0.032(3) 0.025(3) 0.027(3) -0.009(2) -0.003(2) 0.003(2)
C33 0.027(3) 0.021(3) 0.047(3) -0.016(2) 0.000(2) 0.004(2)
C34 0.040(3) 0.013(2) 0.052(3) -0.010(2) -0.007(3) 0.001(2)
C35 0.035(3) 0.025(3) 0.045(3) -0.006(2) 0.007(2) -0.009(2)
C36 0.032(3) 0.021(3) 0.037(3) -0.011(2) 0.006(2) -0.002(2)
C37 0.032(3) 0.027(3) 0.054(3) -0.023(3) -0.015(3) 0.008(2)
C38 0.070(4) 0.039(3) 0.046(3) -0.021(3) -0.013(3) -0.006(3)
C39 0.033(3) 0.054(4) 0.084(4) -0.048(3) 0.009(3) -0.019(3)
C40 0.026(3) 0.026(3) 0.024(3) -0.011(2) 0.001(2) 0.000(2)
C41 0.029(3) 0.033(3) 0.034(3) -0.008(2) 0.006(2) 0.000(2)
C42 0.043(3) 0.039(3) 0.027(3) -0.009(2) 0.001(2) -0.007(3)
C43 0.038(3) 0.018(3) 0.015(2) -0.001(2) 0.005(2) -0.007(2)
C44 0.045(3) 0.020(3) 0.026(3) -0.004(2) -0.003(2) -0.005(3)
C45 0.032(3) 0.023(3) 0.032(3) -0.007(2) -0.001(2) 0.001(2)
C46 0.044(3) 0.014(3) 0.021(3) -0.001(2) 0.005(2) -0.001(3)
C47 0.044(4) 0.025(3) 0.032(3) -0.007(2) 0.004(2) -0.012(3)
C48 0.033(3) 0.021(3) 0.023(3) 0.003(2) -0.003(2) 0.004(2)
C49 0.057(4) 0.027(3) 0.039(3) -0.008(2) 0.001(3) 0.008(3)
B1 0.029(3) 0.011(3) 0.024(3) -0.002(2) 0.005(2) -0.001(2)
B2 0.021(3) 0.019(3) 0.015(3) -0.005(2) 0.002(2) 0.000(3)
N1 0.021(2) 0.013(2) 0.019(2) -0.0029(18) 0.0025(17) 0.0016(16)
N2 0.029(2) 0.021(2) 0.018(2) -0.0064(19) 0.0045(17) -0.0031(18)
N3 0.036(3) 0.017(2) 0.027(2) -0.004(2) 0.0026(18) -0.0007(18)
N4 0.019(2) 0.018(2) 0.026(2) -0.0083(17) -0.0014(17) 0.0012(17)
O1 0.053(2) 0.0155(18) 0.0406(19) -0.0109(15) -0.0002(17) 0.0017(17)

loop_
_atom_type_symbol
_atom_type_description
_atom_type_scat_dispersion_real
_atom_type_scat_dispersion_imag
_atom_type_scat_source
C C 0.0033 0.0016 'International Tables Vol C Tables 4.2.6.8 and 6.1.1.4'
H H 0.0000 0.0000 'International Tables Vol C Tables 4.2.6.8 and 6.1.1.4'
B B 0.0013 0.0007 'International Tables Vol C Tables 4.2.6.8 and 6.1.1.4'
N N 0.0061 0.0033 'International Tables Vol C Tables 4.2.6.8 and 6.1.1.4'
O O 0.0106 0.0060 'International Tables Vol C Tables 4.2.6.8 and 6.1.1.4'

loop_
_geom_angle_atom_site_label_1
_geom_angle_atom_site_label_2
_geom_angle_atom_site_label_3
_geom_angle
N1 C1 N2 113.4(3)
N1 C1 N4 124.9(4)
N2 C1 N4 121.5(3)
N2 C2 B1 108.0(3)
N3 C2 B1 138.3(3)
N3 C2 N2 113.7(3)
C4 C3 B1 116.8(3)
C8 C3 C4 109.6(3)
C8 C3 B1 114.0(3)
C5 C4 C3 111.8(3)
C4 C5 C6 112.0(3)
C5 C6 C7 110.5(4)
C8 C7 C6 112.4(4)
C7 C8 C3 113.1(3)
C10 C9 B1 113.8(3)
C14 C9 C10 108.9(3)
C14 C9 B1 115.1(3)
C11 C10 C9 113.6(3)
C12 C11 C10 110.3(4)
C13 C12 C11 110.9(4)
C12 C13 C14 111.0(3)
C13 C14 C9 112.1(3)
C16 C15 C20 119.4(4)
C16 C15 N1 120.8(4)
C20 C15 N1 119.7(4)
C15 C16 C17 119.6(4)
C18 C17 C16 122.6(4)
C17 C18 C21 121.1(4)
C19 C18 C17 116.3(4)
C19 C18 C21 122.4(4)
C18 C19 C20 122.0(4)
C15 C20 C19 120.0(4)
C18 C21 C22 111.3(3)
C18 C21 C24 107.4(3)
C23 C21 C18 113.3(3)
C23 C21 C22 107.2(3)
C23 C21 C24 108.1(3)
C24 C21 C22 109.4(4)
C26 C25 C30 106.8(3)
C26 C25 B2 119.3(3)
C30 C25 B2 108.4(3)
C27 C26 C25 111.6(3)
C26 C27 C28 111.3(3)
C29 C28 C27 110.8(4)
C28 C29 C30 111.0(4)
C29 C30 C25 111.7(3)
C32 C31 C36 110.7(3)
C32 C31 B2 117.4(4)
C36 C31 B2 109.1(3)
C31 C32 C33 112.1(4)
C34 C33 C32 111.8(3)
C33 C34 C35 110.8(4)
C34 C35 C36 111.6(4)
C35 C36 C31 110.7(3)
C39 C37 C38 111.6(4)
N4 C37 C38 112.4(4)
N4 C37 C39 113.8(4)
C41 C40 C42 112.3(4)
N2 C40 C41 112.0(3)
N2 C40 C42 111.6(3)
C44 C43 C48 118.1(4)
C44 C43 N3 119.9(4)
C48 C43 N3 121.5(4)
C43 C44 C45 121.5(4)
C44 C45 C46 120.1(4)
C47 C46 C45 119.3(4)
C47 C46 O1 115.6(4)
O1 C46 C45 125.0(4)
C46 C47 C48 120.2(4)
C43 C48 C47 120.6(4)
C2 B1 N1 94.6(3)
C3 B1 C2 111.9(4)
C3 B1 N1 111.3(3)
C9 B1 C2 113.3(4)
C9 B1 C3 116.9(3)
C9 B1 N1 106.5(3)
C31 B2 C25 122.9(4)
N4 B2 C25 116.7(3)
N4 B2 C31 120.4(4)
C1 N1 C15 121.1(3)
C1 N1 B1 112.6(3)
C15 N1 B1 126.0(3)
C1 N2 C2 111.2(3)
C1 N2 C40 124.4(3)
C2 N2 C40 124.3(3)
C2 N3 C43 121.9(3)
C1 N4 C37 110.8(3)
C1 N4 B2 122.4(3)
B2 N4 C37 126.7(3)
C46 O1 C49 116.7(3)

loop_
_geom_bond_atom_site_label_1
_geom_bond_atom_site_label_2
_geom_bond_distance
C1 N1 1.309(5)
C1 N2 1.362(5)
C1 N4 1.419(5)
C2 B1 1.638(6)
C2 N2 1.448(5)
C2 N3 1.282(5)
C3 C4 1.542(5)
C3 C8 1.537(5)
C3 B1 1.630(6)
C4 C5 1.519(5)
C5 C6 1.520(6)
C6 C7 1.530(6)
C7 C8 1.506(5)
C9 C10 1.546(5)
C9 C14 1.540(5)
C9 B1 1.626(6)
C10 C11 1.534(6)
C11 C12 1.517(6)
C12 C13 1.511(6)
C13 C14 1.535(6)
C15 C16 1.373(6)
C15 C20 1.379(5)
C15 N1 1.455(5)
C16 C17 1.388(6)
C17 C18 1.388(5)
C18 C19 1.383(6)
C18 C21 1.528(5)
C19 C20 1.393(5)
C21 C22 1.537(6)
C21 C23 1.515(5)
C21 C24 1.535(5)
C25 C26 1.553(5)
C25 C30 1.561(6)
C25 B2 1.603(6)
C26 C27 1.517(6)
C27 C28 1.532(6)
C28 C29 1.512(6)
C29 C30 1.521(6)
C31 C32 1.528(5)
C31 C36 1.555(6)
C31 B2 1.586(6)
C32 C33 1.529(5)
C33 C34 1.513(6)
C34 C35 1.515(6)
C35 C36 1.528(6)
C37 C38 1.522(6)
C37 C39 1.515(7)
C37 N4 1.510(5)
C40 C41 1.516(6)
C40 C42 1.519(5)
C40 N2 1.484(5)
C43 C44 1.380(6)
C43 C48 1.397(6)
C43 N3 1.421(5)
C44 C45 1.386(6)
C45 C46 1.390(6)
C46 C47 1.378(6)
C46 O1 1.381(5)
C47 C48 1.399(6)
C49 O1 1.428(5)
B1 N1 1.645(5)
B2 N4 1.432(5)
